data_7041358
loop_
_publ_author_name
'Mathis Ii, Stephan R.'
'Golafale, Saki T.'
'Bacsa, John'
'Steiner, Alexander'
'Ingram, Conrad W.'
'Doty, F. Patrick'
'Auden, Elizabeth'
'Hattar, Khalid'

_publ_section_title
;
 Mesoporous stilbene-based lanthanide metal organic frameworks: synthesis,
 photoluminescence and radioluminescence characteristics.
;
_journal_issue 2
_journal_name_full 'Dalton transactions (Cambridge, England : 2003)'
_journal_page_first 491
_journal_page_last 500
_journal_paper_doi 10.1039/c6dt03755k
_journal_volume 46
_journal_year 2017
_chemical_absolute_configuration unk
_chemical_formula_moiety 'C64 H40 O21 Tm3'
_chemical_formula_sum 'C64 H40 O21 Tm3'
_chemical_formula_weight 1651.75
_space_group_crystal_system monoclinic
_space_group_IT_number 9
_space_group_name_Hall 'C -2yc'
_space_group_name_H-M_alt 'C 1 c 1'
_symmetry_space_group_name_Hall 'C -2yc'
_symmetry_space_group_name_H-M 'C 1 c 1'
_atom_sites_solution_hydrogens geom
_atom_sites_solution_primary dual
_audit_creation_date 2016-08-28
_audit_creation_method
;
Olex2 1.2-dev
(compiled 2016.08.25 svn.r3337 for OlexSys, GUI svn.r5221)
;
_audit_update_record
;
2016-08-29 deposited with the CCDC.
2016-12-07 downloaded from the CCDC.
;
_cell_angle_alpha 90
_cell_angle_beta 89.991(3)
_cell_angle_gamma 90
_cell_formula_units_Z 4
_cell_length_a 30.4920(8)
_cell_length_b 15.9861(7)
_cell_length_c 25.7022(13)
_cell_measurement_reflns_used 12210
_cell_measurement_temperature 100(2)
_cell_measurement_theta_max 30.6310
_cell_measurement_theta_min 2.0650
_cell_volume 12528.5(9)
_computing_cell_refinement 'CrysAlisPro 1.171.38.41 (Rigaku OD, 2015)'
_computing_data_collection 'CrysAlisPro 1.171.38.41 (Rigaku OD, 2015)'
_computing_data_reduction 'CrysAlisPro 1.171.38.41 (Rigaku OD, 2015)'
_computing_molecular_graphics 'Olex2 (Dolomanov et al., 2009)'
_computing_publication_material 'Olex2 (Dolomanov et al., 2009)'
_computing_structure_refinement 'SHELXL-2014/7 (Sheldrick, 2014)'
_computing_structure_solution 'SHELXT-2014/4 (Sheldrick, 2015)'
_diffrn_ambient_temperature 100(2)
_diffrn_detector 'CCD plate'
_diffrn_detector_area_resol_mean 512
_diffrn_measured_fraction_theta_full 0.999
_diffrn_measured_fraction_theta_max 0.999
_diffrn_measurement_details
;
List of Runs (angles in degrees, time in seconds):

  # Type    Start    End  Width  t~exp~   \w     \q     \k     \f   Frames
#--------------------------------------------------------------------------
  1  \w    -60.65 127.35   0.50   30.00    --  -28.00  73.75 136.51  376
  2  \w    -60.65 127.35   0.50   30.00    --  -28.00  73.75   3.80  376
;
_diffrn_measurement_device 'abstract diffractometer'
_diffrn_measurement_device_type 'Bruker D8 diffractometer with APEX2 detector'
_diffrn_measurement_method '\w scans'
_diffrn_orient_matrix_type 'CrysAlisPro convention (1999,Acta A55,543-557)'
_diffrn_orient_matrix_UB_11 0.0016148000
_diffrn_orient_matrix_UB_12 -0.0254418000
_diffrn_orient_matrix_UB_13 -0.0225403000
_diffrn_orient_matrix_UB_21 0.0199688000
_diffrn_orient_matrix_UB_22 0.0200059000
_diffrn_orient_matrix_UB_23 -0.0067300000
_diffrn_orient_matrix_UB_31 0.0118092000
_diffrn_orient_matrix_UB_32 -0.0303596000
_diffrn_orient_matrix_UB_33 0.0144476000
_diffrn_radiation_monochromator graphite
_diffrn_radiation_probe x-ray
_diffrn_radiation_type MoK\a
_diffrn_radiation_wavelength 0.71073
_diffrn_reflns_av_R_equivalents 0.0404
_diffrn_reflns_av_unetI/netI 0.0541
_diffrn_reflns_Laue_measured_fraction_full 0.999
_diffrn_reflns_Laue_measured_fraction_max 0.999
_diffrn_reflns_limit_h_max 36
_diffrn_reflns_limit_h_min -35
_diffrn_reflns_limit_k_max 19
_diffrn_reflns_limit_k_min -19
_diffrn_reflns_limit_l_max 30
_diffrn_reflns_limit_l_min -30
_diffrn_reflns_number 34959
_diffrn_reflns_point_group_measured_fraction_full 0.999
_diffrn_reflns_point_group_measured_fraction_max 0.999
_diffrn_reflns_theta_full 25.024
_diffrn_reflns_theta_max 25.024
_diffrn_reflns_theta_min 2.072
_diffrn_source 'fine-focus sealed X-ray tube'
_diffrn_source_current 35
_diffrn_source_type 'Enhance (Mo) X-ray Source'
_diffrn_source_voltage 45
_exptl_absorpt_coefficient_mu 2.144
_exptl_absorpt_correction_T_max 1.00000
_exptl_absorpt_correction_T_min 0.71810
_exptl_absorpt_correction_type multi-scan
_exptl_absorpt_process_details
;
CrysAlisPro 1.171.38.41 (Rigaku Oxford Diffraction, 2015)
Empirical absorption correction using spherical harmonics,
 implemented in SCALE3 ABSPACK scaling algorithm.
;
_exptl_crystal_colour colourless
_exptl_crystal_colour_primary colourless
_exptl_crystal_density_diffrn 0.876
_exptl_crystal_description prism
_exptl_crystal_F_000 3196
_exptl_crystal_size_max 0.228
_exptl_crystal_size_mid 0.205
_exptl_crystal_size_min 0.16
_refine_diff_density_max 1.991
_refine_diff_density_min -0.952
_refine_diff_density_rms 0.150
_refine_ls_abs_structure_details
;
 Twinning involves inversion, so Flack parameter cannot be determined
;
_refine_ls_extinction_method none
_refine_ls_goodness_of_fit_ref 1.055
_refine_ls_hydrogen_treatment constr
_refine_ls_matrix_type full
_refine_ls_number_parameters 784
_refine_ls_number_reflns 19378
_refine_ls_number_restraints 2125
_refine_ls_restrained_S_all 1.030
_refine_ls_R_factor_all 0.0914
_refine_ls_R_factor_gt 0.0745
_refine_ls_shift/su_max 0.001
_refine_ls_shift/su_mean 0.000
_refine_ls_structure_factor_coef Fsqd
_refine_ls_weighting_details 'w=1/[\s^2^(Fo^2^)+(0.1262P)^2^+57.3098P] where P=(Fo^2^+2Fc^2^)/3'
_refine_ls_weighting_scheme calc
_refine_ls_wR_factor_gt 0.1910
_refine_ls_wR_factor_ref 0.2053
_reflns_Friedel_coverage 0.999
_reflns_Friedel_fraction_full 0.999
_reflns_Friedel_fraction_max 0.999
_reflns_number_gt 15713
_reflns_number_total 19378
_reflns_threshold_expression 'I > 2\s(I)'
_cod_data_source_file c6dt03755k2.cif
_cod_data_source_block tmsdc_od_sq
_cod_depositor_comments 'Adding full bibliography for 7041358--7041359.cif.'
_cod_database_code 7041358
_chemical_oxdiff_formula C27H37GaN6O6S3
_shelx_space_group_comment
;
The symmetry employed for this shelxl refinement is uniquely defined
by the following loop, which should always be used as a source of
symmetry information in preference to the above space-group names.
They are only intended as comments.
;
_shelx_estimated_absorpt_t_max 0.725
_shelx_estimated_absorpt_t_min 0.641
_reflns_odcompleteness_completeness 99.30
_reflns_odcompleteness_iscentric 1
_reflns_odcompleteness_theta 27.42
_olex2_refinement_description
;
1. Twinned data refinement
 Scales: 0.29(3) 0.203(17) 0.265(19) 0.239(17)
2. Fixed Uiso
 At 1.2 times of:
  All C(H) groups
3. Restrained distances
 Tm3-O5
 2.34 with sigma of 0.05
 Tm1-O1
 2.34 with sigma of 0.05
 Tm2-O3
 2.34 with sigma of 0.02
 Tm2-O4
 2.34 with sigma of 0.02
 O3-O4
 2.5 with sigma of 0.02
 Tm2-O2
 2.34 with sigma of 0.05
 C18-C38_$1 \\sim C28-C88_$2 \\sim C48-C68_$2 \\sim C58-C78_$3
 with sigma of 0.02
 O5-O62 \\sim O5-O32_$4
 with sigma of 0.05
 O5-O52 \\sim O5-O81
 with sigma of 0.05
 O1-O12 \\sim O1-O41
 with sigma of 0.05
 O1-O22 \\sim O1-O72_$5
 with sigma of 0.05
 O3-O21 \\sim O4-O61
 with sigma of 0.02
 O3-O11 \\sim O3-O51 \\sim O4-O11 \\sim O4-O51
 with sigma of 0.02
 O2-O11 \\sim O2-O51
 with sigma of 0.02
 O2-O21 \\sim O2-O61
 with sigma of 0.02
4. Restrained planarity
 O11, O12, C11, C12, C13, C14, C15, C16, C17, C18
 with sigma of 0.005
 O21, O22, C21, C22, C23, C24, C25, C26, C27, C28
 with sigma of 0.005
 O31, O32, C31, C32, C33, C34, C35, C36, C37, C38
 with sigma of 0.005
 O41, O42, C41, C42, C43, C44, C45, C46, C47, C48
 with sigma of 0.005
 O51, O52, C51, C52, C53, C54, C55, C56, C57, C58
 with sigma of 0.005
 O61, O62, C61, C62, C63, C64, C65, C66, C67, C68
 with sigma of 0.005
 O71, O72, C71, C72, C73, C74, C75, C76, C77, C78
 with sigma of 0.005
 O81, O82, C81, C82, C83, C84, C85, C86, C87, C88
 with sigma of 0.005
5. Uiso/Uaniso restraints and constraints
All non-hydrogen atoms have similar U: within 2A with sigma of 0.005 and sigma
for terminal atoms of 0.01
Uanis(C11) \\sim Ueq: with sigma of 0.004 and sigma for terminal atoms of 0.008
Uanis(C41) \\sim Ueq: with sigma of 0.004 and sigma for terminal atoms of 0.008
Uanis(C21) \\sim Ueq: with sigma of 0.004 and sigma for terminal atoms of 0.008
Uanis(C31) \\sim Ueq: with sigma of 0.004 and sigma for terminal atoms of 0.008
Uanis(O1) \\sim Ueq: with sigma of 0.004 and sigma for terminal atoms of 0.008
Uanis(O3) \\sim Ueq, Uanis(O4) \\sim Ueq: with sigma of 0.0045 and sigma for
terminal atoms of 0.009
Uanis(O2) \\sim Ueq: with sigma of 0.005 and sigma for terminal atoms of 0.01
Uanis(C61) \\sim Ueq, Uanis(C71) \\sim Ueq, Uanis(C81) \\sim Ueq: with sigma of
0.005 and sigma for terminal atoms of 0.01
Uanis(O1) = Uanis(O5)
Uanis(O3) = Uanis(O4)
6. Rigid body (RIGU) restrains
 O11, O12, C11, C12, C13, C14, C15, C16, C17, C18
 with sigma for 1-2 distances of 0.001 and sigma for 1-3 distances of 0.001
 O41, O42, C41, C42, C43, C44, C45, C46, C47, C48
 with sigma for 1-2 distances of 0.001 and sigma for 1-3 distances of 0.001
 O21, O22, C21, C22, C23, C24, C25, C26, C27, C28
 with sigma for 1-2 distances of 0.001 and sigma for 1-3 distances of 0.001
 O31, O32, C31, C32, C33, C34, C35, C36, C37, C38
 with sigma for 1-2 distances of 0.001 and sigma for 1-3 distances of 0.001
7. Same fragment restrains
{O12, O11, C11, C12, C17, C16, C15, C14, C13, C18} sigma for 1-2: 0.005, 1-3:
0.04
{O21, O22, C21, C22, C23, C24, C25, C26, C27, C28} sigma for 1-2: 0.005, 1-3:
0.04
{O31, O32, C31, C32, C33, C34, C35, C36, C37, C38} sigma for 1-2: 0.005, 1-3:
0.04
{O41, O42, C41, C42, C43, C44, C45, C46, C47, C48} sigma for 1-2: 0.005, 1-3:
0.04
{O51, O52, C51, C52, C53, C54, C55, C56, C57, C58} sigma for 1-2: 0.005, 1-3:
0.04
{O61, O62, C61, C62, C63, C64, C65, C66, C67, C68} sigma for 1-2: 0.005, 1-3:
0.04
{O71, O72, C71, C72, C73, C74, C75, C76, C77, C78} sigma for 1-2: 0.005, 1-3:
0.04
{O81, O82, C81, C82, C83, C84, C85, C86, C87, C88} sigma for 1-2: 0.005, 1-3:
0.04
as
{O11, O12, C11, C12, C13, C14, C15, C16, C17, C18}
8.a Aromatic/amide H refined with riding coordinates:
 C13(H13), C14(H14), C16(H16), C17(H17), C18(H18), C23(H23), C24(H24),
 C26(H26), C27(H27), C28(H28), C33(H33), C34(H34), C36(H36), C37(H37), C38(H38),
  C43(H43), C44(H44), C46(H46), C47(H47), C48(H48), C53(H53), C54(H54),
 C56(H56), C57(H57), C58(H58), C63(H63), C64(H64), C66(H66), C67(H67), C68(H68),
  C73(H73), C74(H74), C76(H76), C77(H77), C78(H78), C83(H83), C84(H84),
 C86(H86), C87(H87), C88(H88)
;
_shelx_shelxl_version_number 2014/7
_olex2_submission_original_sample_id TmSDSC
_olex2_submission_special_instructions 'No special instructions were received'
_oxdiff_exptl_absorpt_empirical_details
;
Empirical correction (ABSPACK) includes:
- Absorption correction using spherical harmonics
- Frame scaling
- Detector area scaling
;
_oxdiff_exptl_absorpt_empirical_full_max 1.393
_oxdiff_exptl_absorpt_empirical_full_min 0.813

loop_
_space_group_symop_operation_xyz
'x, y, z'
'x, -y, z+1/2'
'x+1/2, y+1/2, z'
'x+1/2, -y+1/2, z+1/2'

loop_
_atom_site_label
_atom_site_type_symbol
_atom_site_fract_x
_atom_site_fract_y
_atom_site_fract_z
_atom_site_U_iso_or_equiv
_atom_site_adp_type
_atom_site_occupancy
_atom_site_site_symmetry_order
_atom_site_calc_flag
_atom_site_refinement_flags_posn
_atom_site_refinement_flags_adp
Tm1 Tm 0.49989(7) 0.59772(6) 0.06366(11) 0.0613(3) Uani 1 1 d D U
Tm2 Tm 0.50043(9) 0.70806(9) 0.25111(12) 0.0774(4) Uani 1 1 d D U
Tm3 Tm 0.49970(8) 0.56909(6) 0.43751(11) 0.0586(3) Uani 1 1 d D U
O1 O 0.5145(12) 0.753(2) 0.0540(12) 0.199(11) Uani 1 1 d D U
O2 O 0.5030(7) 0.5668(10) 0.2374(6) 0.092(6) Uani 1 1 d D U
O3 O 0.5253(8) 0.8406(15) 0.2275(9) 0.240(17) Uani 1 1 d D U
O4 O 0.4754(8) 0.8227(16) 0.3012(9) 0.240(17) Uani 1 1 d D U
O5 O 0.5056(13) 0.715(2) 0.4395(12) 0.199(11) Uani 1 1 d D U
O11 O 0.4472(6) 0.6982(8) 0.1987(6) 0.074(4) Uani 1 1 d D U
O12 O 0.4574(6) 0.6425(8) 0.1232(7) 0.076(4) Uani 1 1 d D U
C11 C 0.4334(5) 0.6787(5) 0.1550(5) 0.075(3) Uani 1 1 d D U
C12 C 0.3865(5) 0.7006(8) 0.1418(7) 0.078(3) Uani 1 1 d D U
C13 C 0.3590(6) 0.7405(10) 0.1756(8) 0.081(4) Uani 1 1 d D U
H13 H 0.3693 0.7553 0.2084 0.097 Uiso 1 1 calc R .
C14 C 0.3151(6) 0.7598(12) 0.1617(8) 0.083(4) Uani 1 1 d D U
H14 H 0.2969 0.7870 0.1854 0.100 Uiso 1 1 calc R .
C15 C 0.2995(6) 0.7391(11) 0.1144(8) 0.085(4) Uani 1 1 d D U
C16 C 0.3258(6) 0.6997(11) 0.0803(9) 0.084(4) Uani 1 1 d D U
H16 H 0.3152 0.6850 0.0476 0.101 Uiso 1 1 calc R .
C17 C 0.3698(6) 0.6805(10) 0.0942(8) 0.082(4) Uani 1 1 d D U
H17 H 0.3876 0.6535 0.0701 0.098 Uiso 1 1 calc R .
C18 C 0.2527(6) 0.7626(14) 0.1036(11) 0.085(5) Uani 1 1 d D U
H18 H 0.2398 0.7324 0.0767 0.102 Uiso 1 1 calc R .
O21 O 0.5490(5) 0.7206(8) 0.1837(5) 0.064(3) Uani 1 1 d D U
O22 O 0.5555(5) 0.6210(7) 0.1217(5) 0.056(3) Uani 1 1 d D U
C21 C 0.5684(4) 0.6787(6) 0.1502(3) 0.061(3) Uani 1 1 d D U
C22 C 0.6160(4) 0.7043(9) 0.1442(5) 0.063(3) Uani 1 1 d D U
C23 C 0.6333(6) 0.7674(10) 0.1736(7) 0.065(3) Uani 1 1 d D U
H23 H 0.6158 0.7950 0.1978 0.078 Uiso 1 1 calc R .
C24 C 0.6780(6) 0.7909(11) 0.1677(7) 0.066(3) Uani 1 1 d D U
H24 H 0.6898 0.8336 0.1878 0.080 Uiso 1 1 calc R .
C25 C 0.7030(6) 0.7507(10) 0.1324(7) 0.069(3) Uani 1 1 d D U
C26 C 0.6871(6) 0.6884(11) 0.1027(7) 0.066(3) Uani 1 1 d D U
H26 H 0.7049 0.6615 0.0785 0.079 Uiso 1 1 calc R .
C27 C 0.6424(5) 0.6649(11) 0.1090(6) 0.065(3) Uani 1 1 d D U
H27 H 0.6310 0.6218 0.0889 0.078 Uiso 1 1 calc R .
C28 C 0.7499(6) 0.7781(14) 0.1280(9) 0.073(4) Uani 1 1 d D U
H28 H 0.7570 0.8204 0.1514 0.088 Uiso 1 1 calc R .
O31 O 0.5408(6) 0.4784(9) 0.0633(7) 0.086(4) Uani 1 1 d D U
O32 O 0.5455(6) 0.3764(10) 0.0054(5) 0.085(4) Uani 1 1 d D U
C31 C 0.5595(4) 0.4181(7) 0.0427(4) 0.084(3) Uani 1 1 d D U
C32 C 0.6035(4) 0.3920(10) 0.0645(6) 0.085(3) Uani 1 1 d D U
C33 C 0.6214(6) 0.4344(12) 0.1055(7) 0.087(4) Uani 1 1 d D U
H33 H 0.6070 0.4797 0.1205 0.104 Uiso 1 1 calc R .
C34 C 0.6629(6) 0.4073(13) 0.1244(8) 0.086(4) Uani 1 1 d D U
H34 H 0.6756 0.4354 0.1523 0.103 Uiso 1 1 calc R .
C35 C 0.6843(6) 0.3421(11) 0.1031(8) 0.087(4) Uani 1 1 d D U
C36 C 0.6666(6) 0.3002(13) 0.0628(8) 0.087(4) Uani 1 1 d D U
H36 H 0.6814 0.2552 0.0480 0.104 Uiso 1 1 calc R .
C37 C 0.6252(6) 0.3258(12) 0.0431(8) 0.086(4) Uani 1 1 d D U
H37 H 0.6128 0.2972 0.0153 0.103 Uiso 1 1 calc R .
C38 C 0.7280(7) 0.3150(15) 0.1241(10) 0.086(5) Uani 1 1 d D U
H38 H 0.7374 0.3395 0.1550 0.104 Uiso 1 1 calc R .
O41 O 0.5463(6) 0.5975(10) -0.0075(5) 0.077(4) Uani 1 1 d D U
O42 O 0.5556(6) 0.5203(9) -0.0800(6) 0.087(4) Uani 1 1 d D U
C41 C 0.5657(4) 0.5740(6) -0.0472(4) 0.083(3) Uani 1 1 d D U
C42 C 0.6087(4) 0.6186(10) -0.0570(7) 0.089(4) Uani 1 1 d D U
C43 C 0.6248(6) 0.6793(12) -0.0250(8) 0.092(4) Uani 1 1 d D U
H43 H 0.6090 0.6947 0.0044 0.110 Uiso 1 1 calc R .
C44 C 0.6654(6) 0.7193(14) -0.0357(9) 0.094(4) Uani 1 1 d D U
H44 H 0.6755 0.7605 -0.0131 0.113 Uiso 1 1 calc R .
C45 C 0.6898(7) 0.6995(12) -0.0777(8) 0.094(4) Uani 1 1 d D U
C46 C 0.6747(7) 0.6397(13) -0.1099(9) 0.095(4) Uani 1 1 d D U
H46 H 0.6909 0.6247 -0.1392 0.114 Uiso 1 1 calc R .
C47 C 0.6340(6) 0.5998(13) -0.0992(8) 0.095(4) Uani 1 1 d D U
H47 H 0.6242 0.5588 -0.1221 0.113 Uiso 1 1 calc R .
C48 C 0.7323(7) 0.7453(16) -0.0856(11) 0.094(5) Uani 1 1 d D U
H48 H 0.7392 0.7933 -0.0669 0.112 Uiso 1 1 calc R .
O51 O 0.5549(6) 0.6771(10) 0.3039(5) 0.083(4) Uani 1 1 d D U
O52 O 0.5505(6) 0.5934(9) 0.3713(6) 0.080(4) Uani 1 1 d D U
C51 C 0.5702(4) 0.6447(6) 0.3438(4) 0.079(4) Uani 1 1 d D U
C52 C 0.6160(4) 0.6740(9) 0.3564(6) 0.077(4) Uani 1 1 d D U
C53 C 0.6378(5) 0.7307(11) 0.3261(8) 0.078(4) Uani 1 1 d D U
H53 H 0.6239 0.7523 0.2968 0.094 Uiso 1 1 calc R .
C54 C 0.6810(6) 0.7577(13) 0.3381(8) 0.077(4) Uani 1 1 d D U
H54 H 0.6957 0.7961 0.3173 0.092 Uiso 1 1 calc R .
C55 C 0.6997(6) 0.7253(11) 0.3811(8) 0.077(4) Uani 1 1 d D U
C56 C 0.6792(5) 0.6694(12) 0.4117(8) 0.074(4) Uani 1 1 d D U
H56 H 0.6934 0.6483 0.4410 0.089 Uiso 1 1 calc R .
C57 C 0.6361(5) 0.6424(11) 0.3995(7) 0.076(4) Uani 1 1 d D U
H57 H 0.6217 0.6038 0.4206 0.091 Uiso 1 1 calc R .
C58 C 0.7453(6) 0.7508(15) 0.3966(10) 0.078(5) Uani 1 1 d D U
H58 H 0.7491 0.7501 0.4325 0.093 Uiso 1 1 calc R .
O61 O 0.4521(7) 0.6876(10) 0.3125(6) 0.099(5) Uani 1 1 d D U
O62 O 0.4507(7) 0.6149(9) 0.3857(7) 0.094(5) Uani 1 1 d D U
C61 C 0.4343(5) 0.6621(6) 0.3529(5) 0.094(4) Uani 1 1 d D U
C62 C 0.3880(5) 0.6924(9) 0.3621(8) 0.091(4) Uani 1 1 d D U
C63 C 0.3692(7) 0.7446(12) 0.3264(9) 0.091(5) Uani 1 1 d D U
H63 H 0.3848 0.7611 0.2971 0.110 Uiso 1 1 calc R .
C64 C 0.3257(7) 0.7736(14) 0.3343(9) 0.091(5) Uani 1 1 d D U
H64 H 0.3127 0.8090 0.3101 0.110 Uiso 1 1 calc R .
C65 C 0.3033(7) 0.7498(12) 0.3769(9) 0.093(5) Uani 1 1 d D U
C66 C 0.3211(7) 0.6984(13) 0.4127(9) 0.092(5) Uani 1 1 d D U
H66 H 0.3052 0.6824 0.4419 0.110 Uiso 1 1 calc R .
C67 C 0.3646(7) 0.6691(13) 0.4049(8) 0.091(5) Uani 1 1 d D U
H67 H 0.3773 0.6336 0.4293 0.109 Uiso 1 1 calc R .
C68 C 0.2576(7) 0.7844(16) 0.3814(11) 0.095(6) Uani 1 1 d D U
H68 H 0.2485 0.8275 0.3597 0.114 Uiso 1 1 calc R .
O71 O 0.4607(5) 0.4456(8) 0.4295(6) 0.065(4) Uani 1 1 d D U
O72 O 0.4539(5) 0.3630(9) 0.5001(5) 0.064(4) Uani 1 1 d D U
C71 C 0.4425(4) 0.3929(6) 0.4576(4) 0.064(3) Uani 1 1 d D U
C72 C 0.3995(4) 0.3609(8) 0.4359(6) 0.069(3) Uani 1 1 d D U
C73 C 0.3845(5) 0.3903(11) 0.3894(7) 0.076(4) Uani 1 1 d D U
H73 H 0.4004 0.4299 0.3709 0.092 Uiso 1 1 calc R .
C74 C 0.3440(5) 0.3596(12) 0.3696(8) 0.081(4) Uani 1 1 d D U
H74 H 0.3334 0.3791 0.3380 0.098 Uiso 1 1 calc R .
C75 C 0.3213(5) 0.3024(11) 0.3968(7) 0.082(4) Uani 1 1 d D U
C76 C 0.3366(6) 0.2737(12) 0.4425(8) 0.079(4) Uani 1 1 d D U
H76 H 0.3205 0.2339 0.4606 0.095 Uiso 1 1 calc R .
C77 C 0.3768(5) 0.3026(10) 0.4638(7) 0.074(4) Uani 1 1 d D U
H77 H 0.3872 0.2826 0.4954 0.088 Uiso 1 1 calc R .
C78 C 0.2788(6) 0.2724(15) 0.3736(10) 0.085(5) Uani 1 1 d D U
H78 H 0.2778 0.2698 0.3375 0.102 Uiso 1 1 calc R .
O81 O 0.4544(6) 0.5860(10) 0.5010(5) 0.082(5) Uani 1 1 d D U
O82 O 0.4537(6) 0.5111(9) 0.5755(7) 0.095(5) Uani 1 1 d D U
C81 C 0.4400(4) 0.5636(7) 0.5440(4) 0.088(4) Uani 1 1 d D U
C82 C 0.3986(4) 0.6074(10) 0.5618(8) 0.095(4) Uani 1 1 d D U
C83 C 0.3810(6) 0.6663(13) 0.5296(9) 0.101(5) Uani 1 1 d D U
H83 H 0.3942 0.6790 0.4979 0.122 Uiso 1 1 calc R .
C84 C 0.3420(7) 0.7079(14) 0.5454(10) 0.105(5) Uani 1 1 d D U
H84 H 0.3301 0.7482 0.5235 0.126 Uiso 1 1 calc R .
C85 C 0.3216(7) 0.6918(13) 0.5907(9) 0.106(5) Uani 1 1 d D U
C86 C 0.3389(7) 0.6337(14) 0.6225(10) 0.103(5) Uani 1 1 d D U
H86 H 0.3253 0.6214 0.6540 0.123 Uiso 1 1 calc R .
C87 C 0.3779(6) 0.5909(13) 0.6078(9) 0.099(5) Uani 1 1 d D U
H87 H 0.3896 0.5509 0.6301 0.118 Uiso 1 1 calc R .
C88 C 0.2808(7) 0.7419(17) 0.6010(12) 0.111(6) Uani 1 1 d D U
H88 H 0.2791 0.7939 0.5849 0.133 Uiso 1 1 calc R .

loop_
_atom_site_aniso_label
_atom_site_aniso_U_11
_atom_site_aniso_U_22
_atom_site_aniso_U_33
_atom_site_aniso_U_23
_atom_site_aniso_U_13
_atom_site_aniso_U_12
Tm1 0.0316(5) 0.0801(6) 0.0722(6) 0.0230(5) 0.0002(11) 0.0138(8)
Tm2 0.0344(5) 0.1275(11) 0.0703(5) -0.0071(6) 0.0006(11) -0.0155(11)
Tm3 0.0306(5) 0.0751(6) 0.0701(6) -0.0271(5) 0.0039(11) -0.0190(7)
O1 0.201(15) 0.210(14) 0.186(13) 0.012(10) -0.009(11) -0.014(11)
O2 0.087(11) 0.072(9) 0.116(12) 0.028(8) 0.014(12) -0.032(10)
O3 0.243(19) 0.235(18) 0.242(18) -0.007(9) 0.010(9) -0.007(9)
O4 0.243(19) 0.235(18) 0.242(18) -0.007(9) 0.010(9) -0.007(9)
O5 0.201(15) 0.210(14) 0.186(13) 0.012(10) -0.009(11) -0.014(11)
O11 0.078(6) 0.070(7) 0.073(5) 0.003(5) -0.017(4) 0.001(5)
O12 0.078(6) 0.076(7) 0.074(6) 0.002(5) -0.017(5) 0.005(5)
C11 0.077(5) 0.074(5) 0.074(5) 0.001(4) -0.016(4) 0.003(4)
C12 0.078(5) 0.077(6) 0.080(6) -0.002(5) -0.019(4) 0.005(4)
C13 0.079(5) 0.079(7) 0.084(6) -0.005(5) -0.018(5) 0.004(5)
C14 0.080(6) 0.080(8) 0.089(7) -0.009(6) -0.020(5) 0.005(5)
C15 0.082(6) 0.082(8) 0.090(7) -0.010(6) -0.022(5) 0.008(5)
C16 0.083(6) 0.083(8) 0.088(7) -0.008(6) -0.023(5) 0.010(5)
C17 0.082(6) 0.081(7) 0.083(6) -0.005(5) -0.022(5) 0.009(5)
C18 0.083(6) 0.080(10) 0.092(8) -0.014(8) -0.023(5) 0.008(6)
O21 0.055(5) 0.060(6) 0.077(6) -0.001(5) -0.004(5) -0.015(4)
O22 0.049(5) 0.052(5) 0.068(6) 0.008(4) -0.010(5) -0.007(4)
C21 0.054(4) 0.058(4) 0.070(5) 0.003(4) -0.007(4) -0.011(3)
C22 0.054(4) 0.064(5) 0.072(6) 0.002(4) -0.007(4) -0.014(3)
C23 0.055(5) 0.065(6) 0.075(6) 0.001(5) -0.008(4) -0.014(4)
C24 0.055(5) 0.066(6) 0.078(7) 0.000(5) -0.008(4) -0.015(4)
C25 0.056(5) 0.069(6) 0.081(7) -0.003(5) -0.007(5) -0.015(4)
C26 0.054(5) 0.066(6) 0.076(7) 0.001(5) -0.007(4) -0.014(4)
C27 0.054(5) 0.067(6) 0.074(6) 0.000(5) -0.007(4) -0.013(4)
C28 0.057(5) 0.073(8) 0.090(9) -0.004(7) -0.005(5) -0.016(5)
O31 0.086(6) 0.084(6) 0.089(7) 0.009(5) -0.017(5) 0.017(5)
O32 0.080(7) 0.086(6) 0.090(6) 0.007(5) -0.019(5) 0.018(5)
C31 0.081(5) 0.083(5) 0.087(5) 0.009(4) -0.017(4) 0.014(4)
C32 0.084(5) 0.081(6) 0.090(6) 0.006(5) -0.021(5) 0.017(4)
C33 0.086(6) 0.081(6) 0.093(7) 0.005(5) -0.024(5) 0.019(5)
C34 0.087(6) 0.078(7) 0.094(7) 0.004(6) -0.025(5) 0.019(5)
C35 0.085(6) 0.078(7) 0.097(7) 0.002(6) -0.026(6) 0.018(5)
C36 0.084(6) 0.081(7) 0.096(7) 0.001(6) -0.024(5) 0.017(5)
C37 0.083(6) 0.082(6) 0.093(7) 0.003(6) -0.023(5) 0.017(5)
C38 0.086(7) 0.075(8) 0.098(9) 0.000(7) -0.027(6) 0.019(6)
O41 0.067(6) 0.081(7) 0.084(6) 0.012(5) 0.002(5) -0.006(5)
O42 0.079(7) 0.090(6) 0.092(6) 0.005(5) 0.007(5) -0.013(5)
C41 0.074(5) 0.086(5) 0.088(5) 0.007(4) 0.008(4) -0.010(4)
C42 0.078(5) 0.095(6) 0.095(6) -0.002(5) 0.015(5) -0.017(5)
C43 0.078(6) 0.100(7) 0.098(7) -0.006(6) 0.017(5) -0.019(5)
C44 0.079(6) 0.102(7) 0.101(7) -0.007(6) 0.018(5) -0.021(6)
C45 0.079(6) 0.103(8) 0.101(8) -0.008(6) 0.018(6) -0.021(6)
C46 0.081(6) 0.103(8) 0.101(7) -0.008(6) 0.019(5) -0.022(6)
C47 0.081(6) 0.103(7) 0.100(7) -0.007(6) 0.018(5) -0.021(5)
C48 0.079(7) 0.101(9) 0.102(9) -0.006(8) 0.017(6) -0.020(6)
O51 0.044(8) 0.121(10) 0.083(9) 0.013(8) -0.038(7) -0.017(8)
O52 0.046(8) 0.109(10) 0.083(9) 0.015(8) -0.013(7) -0.018(8)
C51 0.044(7) 0.109(9) 0.083(8) 0.014(7) -0.026(6) -0.020(6)
C52 0.043(7) 0.099(8) 0.088(8) 0.010(7) -0.025(6) -0.024(6)
C53 0.043(7) 0.098(9) 0.094(9) 0.007(8) -0.020(7) -0.023(7)
C54 0.041(7) 0.090(9) 0.099(9) 0.004(8) -0.016(7) -0.027(7)
C55 0.045(7) 0.085(9) 0.102(9) 0.005(8) -0.023(7) -0.024(7)
C56 0.042(7) 0.086(9) 0.095(9) 0.007(8) -0.027(7) -0.027(7)
C57 0.043(7) 0.093(9) 0.092(9) 0.012(8) -0.026(7) -0.025(7)
C58 0.047(9) 0.082(10) 0.104(11) 0.002(9) -0.023(9) -0.021(8)
O61 0.085(9) 0.116(9) 0.096(9) 0.012(8) 0.005(8) 0.023(8)
O62 0.081(8) 0.106(9) 0.093(9) 0.018(8) 0.004(8) 0.023(8)
C61 0.085(6) 0.103(7) 0.093(7) 0.010(5) 0.004(5) 0.015(5)
C62 0.081(7) 0.098(7) 0.092(8) 0.011(7) 0.003(7) 0.020(6)
C63 0.080(9) 0.100(9) 0.095(9) 0.013(8) -0.001(8) 0.023(8)
C64 0.081(9) 0.096(9) 0.097(10) 0.014(8) -0.002(8) 0.030(8)
C65 0.082(9) 0.095(9) 0.100(10) 0.014(8) 0.000(8) 0.027(8)
C66 0.082(9) 0.097(9) 0.097(9) 0.012(8) 0.003(8) 0.022(8)
C67 0.082(9) 0.096(9) 0.095(9) 0.011(8) 0.004(8) 0.022(8)
C68 0.085(11) 0.095(11) 0.105(11) 0.014(10) -0.002(10) 0.029(10)
O71 0.050(7) 0.072(7) 0.074(7) -0.015(7) -0.020(6) -0.018(6)
O72 0.048(7) 0.071(7) 0.072(7) -0.010(7) -0.009(6) -0.012(6)
C71 0.050(5) 0.072(5) 0.070(6) -0.008(5) -0.014(5) -0.013(4)
C72 0.048(6) 0.082(7) 0.078(7) -0.010(6) -0.027(6) -0.015(5)
C73 0.051(7) 0.092(8) 0.086(8) -0.013(7) -0.031(7) -0.019(7)
C74 0.055(8) 0.096(8) 0.093(8) -0.009(8) -0.032(7) -0.019(7)
C75 0.053(7) 0.095(8) 0.096(8) -0.009(7) -0.034(7) -0.023(7)
C76 0.052(8) 0.092(8) 0.093(8) -0.007(8) -0.029(7) -0.020(7)
C77 0.048(7) 0.087(8) 0.087(8) -0.007(7) -0.031(7) -0.018(6)
C78 0.054(9) 0.098(10) 0.102(10) -0.010(9) -0.034(9) -0.024(8)
O81 0.068(8) 0.103(8) 0.076(8) -0.026(7) 0.016(7) 0.024(7)
O82 0.081(8) 0.114(9) 0.089(9) -0.021(8) 0.002(8) 0.026(7)
C81 0.076(6) 0.103(6) 0.086(6) -0.015(5) 0.010(5) 0.020(5)
C82 0.074(7) 0.111(8) 0.100(8) -0.011(7) 0.017(7) 0.028(7)
C83 0.075(9) 0.117(9) 0.112(9) -0.007(8) 0.014(8) 0.030(8)
C84 0.077(9) 0.119(10) 0.118(10) -0.005(9) 0.011(8) 0.035(8)
C85 0.079(9) 0.121(10) 0.117(10) -0.005(9) 0.014(8) 0.038(8)
C86 0.078(9) 0.118(10) 0.112(10) -0.006(9) 0.022(8) 0.033(8)
C87 0.076(9) 0.113(9) 0.106(9) -0.008(8) 0.022(8) 0.030(8)
C88 0.085(11) 0.125(12) 0.122(12) -0.004(11) 0.013(10) 0.040(10)

loop_
_atom_type_symbol
_atom_type_description
_atom_type_scat_dispersion_real
_atom_type_scat_dispersion_imag
_atom_type_scat_source
C C 0.0033 0.0016 'International Tables Vol C Tables 4.2.6.8 and 6.1.1.4'
H H 0.0000 0.0000 'International Tables Vol C Tables 4.2.6.8 and 6.1.1.4'
O O 0.0106 0.0060 'International Tables Vol C Tables 4.2.6.8 and 6.1.1.4'
Tm Tm -0.3139 5.2483 'International Tables Vol C Tables 4.2.6.8 and 6.1.1.4'

loop_
_geom_angle_atom_site_label_1
_geom_angle_atom_site_label_2
_geom_angle_atom_site_label_3
_geom_angle
_geom_angle_site_symmetry_1
_geom_angle_site_symmetry_3
O12 Tm1 O1 81.3(8) . .
O12 Tm1 O22 85.9(6) . .
O12 Tm1 O31 128.1(6) . .
O12 Tm1 O41 160.3(5) . .
O12 Tm1 O72 92.8(6) . 2_564
O12 Tm1 O82 77.4(6) . 2_564
O22 Tm1 O1 77.0(8) . .
O22 Tm1 O41 93.6(6) . .
O31 Tm1 O1 136.3(10) . .
O31 Tm1 O22 74.5(6) . .
O31 Tm1 O41 70.2(6) . .
O41 Tm1 O1 79.4(8) . .
O72 Tm1 O1 76.4(8) 2_564 .
O72 Tm1 O22 153.2(5) 2_564 .
O72 Tm1 O31 125.0(6) 2_564 .
O72 Tm1 O41 78.9(5) 2_564 .
O72 Tm1 O82 85.6(6) 2_564 2_564
O82 Tm1 O1 151.3(10) 2_564 .
O82 Tm1 O22 119.9(5) 2_564 .
O82 Tm1 O31 72.3(6) 2_564 .
O82 Tm1 O41 119.2(6) 2_564 .
O2 Tm2 O3 147.8(8) . .
O2 Tm2 O4 149.3(8) . .
O2 Tm2 O21 87.0(5) . .
O3 Tm2 O4 62.7(9) . .
O11 Tm2 O2 81.7(5) . .
O11 Tm2 O3 98.7(6) . .
O11 Tm2 O4 99.0(7) . .
O11 Tm2 O21 91.2(6) . .
O11 Tm2 O51 162.8(6) . .
O11 Tm2 O61 86.1(7) . .
O21 Tm2 O3 60.9(7) . .
O21 Tm2 O4 123.6(7) . .
O51 Tm2 O2 81.2(5) . .
O51 Tm2 O3 96.8(7) . .
O51 Tm2 O4 94.7(6) . .
O51 Tm2 O21 89.8(6) . .
O61 Tm2 O2 89.3(5) . .
O61 Tm2 O3 122.9(7) . .
O61 Tm2 O4 60.4(7) . .
O61 Tm2 O21 175.7(6) . .
O61 Tm2 O51 91.7(6) . .
O5 Tm3 O32 65.0(8) . 2_565
O42 Tm3 O5 125.1(11) 2_565 .
O42 Tm3 O32 86.3(6) 2_565 2_565
O42 Tm3 O52 57.5(6) 2_565 .
O42 Tm3 O71 80.3(6) 2_565 .
O52 Tm3 O5 78.4(9) . .
O52 Tm3 O32 94.8(6) . 2_565
O62 Tm3 O5 74.0(9) . .
O62 Tm3 O32 137.5(6) . 2_565
O62 Tm3 O42 128.3(7) . 2_565
O62 Tm3 O52 87.3(7) . .
O62 Tm3 O71 83.0(6) . .
O62 Tm3 O81 88.9(8) . .
O71 Tm3 O5 153.1(10) . .
O71 Tm3 O32 132.3(5) . 2_565
O71 Tm3 O52 114.7(5) . .
O81 Tm3 O5 84.7(9) . .
O81 Tm3 O32 77.1(6) . 2_565
O81 Tm3 O42 135.2(6) . 2_565
O81 Tm3 O52 163.1(5) . .
O81 Tm3 O71 81.1(6) . .
C11 O11 Tm2 148.9(15) . .
C11 O12 Tm1 171.7(8) . .
O11 C11 C12 117.8(14) . .
O12 C11 O11 120.9(16) . .
O12 C11 C12 121.3(14) . .
C13 C12 C11 123.1(14) . .
C17 C12 C11 120.0(14) . .
C17 C12 C13 116.9(16) . .
C12 C13 H13 119.4 . .
C12 C13 C14 121.2(17) . .
C14 C13 H13 119.4 . .
C13 C14 H14 119.8 . .
C15 C14 C13 120.5(18) . .
C15 C14 H14 119.8 . .
C14 C15 C18 116.1(16) . .
C16 C15 C14 119.6(17) . .
C16 C15 C18 124.3(16) . .
C15 C16 H16 120.0 . .
C15 C16 C17 120.0(18) . .
C17 C16 H16 120.0 . .
C12 C17 C16 121.8(17) . .
C12 C17 H17 119.1 . .
C16 C17 H17 119.1 . .
C15 C18 H18 114.1 . .
C38 C18 C15 132(2) 3_455 .
C38 C18 H18 114.1 3_455 .
C21 O21 Tm2 141.9(10) . .
C21 O22 Tm1 137.7(9) . .
O21 C21 C22 112.3(12) . .
O22 C21 O21 131.2(15) . .
O22 C21 C22 116.5(12) . .
C23 C22 C21 121.0(13) . .
C27 C22 C21 120.5(13) . .
C27 C22 C23 118.5(15) . .
C22 C23 H23 119.8 . .
C22 C23 C24 120.4(16) . .
C24 C23 H23 119.8 . .
C23 C24 H24 120.4 . .
C25 C24 C23 119.2(16) . .
C25 C24 H24 120.4 . .
C24 C25 C28 116.8(15) . .
C26 C25 C24 122.2(16) . .
C26 C25 C28 121.0(16) . .
C25 C26 H26 120.8 . .
C25 C26 C27 118.3(16) . .
C27 C26 H26 120.8 . .
C22 C27 C26 121.3(16) . .
C22 C27 H27 119.3 . .
C26 C27 H27 119.3 . .
C25 C28 H28 112.5 . .
C88 C28 C25 135(2) 4_564 .
C88 C28 H28 112.5 4_564 .
C31 O31 Tm1 154.8(13) . .
C31 O32 Tm3 124.5(11) . 2_564
O31 C31 O32 126.0(16) . .
O31 C31 C32 117.7(13) . .
O32 C31 C32 116.3(14) . .
C33 C32 C31 120.3(14) . .
C37 C32 C31 119.6(14) . .
C37 C32 C33 120.1(15) . .
C32 C33 H33 121.0 . .
C32 C33 C34 117.9(17) . .
C34 C33 H33 121.0 . .
C33 C34 H34 119.1 . .
C35 C34 C33 121.9(18) . .
C35 C34 H34 119.1 . .
C34 C35 C36 120.3(17) . .
C34 C35 C38 120.5(16) . .
C36 C35 C38 119.2(17) . .
C35 C36 H36 120.4 . .
C35 C36 C37 119.1(17) . .
C37 C36 H36 120.4 . .
C32 C37 C36 120.7(17) . .
C32 C37 H37 119.7 . .
C36 C37 H37 119.7 . .
C18 C38 C35 125(2) 3_545 .
C18 C38 H38 117.3 3_545 .
C35 C38 H38 117.3 . .
C41 O41 Tm1 160.9(13) . .
C41 O42 Tm3 119.3(13) . 2_564
O41 C41 O42 130.5(16) . .
O41 C41 C42 114.1(13) . .
O42 C41 C42 115.4(14) . .
C43 C42 C41 123.2(15) . .
C43 C42 C47 115.6(16) . .
C47 C42 C41 121.2(15) . .
C42 C43 H43 119.4 . .
C42 C43 C44 121.1(18) . .
C44 C43 H43 119.4 . .
C43 C44 H44 119.0 . .
C45 C44 C43 122.0(19) . .
C45 C44 H44 119.0 . .
C44 C45 C48 118.0(17) . .
C46 C45 C44 118.2(18) . .
C46 C45 C48 123.8(18) . .
C45 C46 H46 120.1 . .
C45 C46 C47 119.8(19) . .
C47 C46 H46 120.1 . .
C42 C47 C46 123.2(18) . .
C42 C47 H47 118.4 . .
C46 C47 H47 118.4 . .
C45 C48 H48 121.8 . .
C68 C48 C45 116(2) 4_564 .
C68 C48 H48 121.8 4_564 .
C51 O51 Tm2 152.5(14) . .
C51 O52 Tm3 148.0(8) . .
O51 C51 C52 113.3(12) . .
O52 C51 O51 124.5(15) . .
O52 C51 C52 122.2(13) . .
C53 C52 C51 122.2(13) . .
C57 C52 C51 118.3(13) . .
C57 C52 C53 119.5(14) . .
C52 C53 H53 119.1 . .
C52 C53 C54 121.8(16) . .
C54 C53 H53 119.1 . .
C53 C54 H54 121.5 . .
C55 C54 C53 117.1(16) . .
C55 C54 H54 121.5 . .
C54 C55 C56 122.6(16) . .
C54 C55 C58 120.3(16) . .
C56 C55 C58 117.0(15) . .
C55 C56 H56 119.9 . .
C55 C56 C57 120.2(16) . .
C57 C56 H56 119.9 . .
C52 C57 C56 118.8(16) . .
C52 C57 H57 120.6 . .
C56 C57 H57 120.6 . .
C55 C58 H58 112.0 . .
C78 C58 C55 136(2) 3 .
C78 C58 H58 112.0 3 .
C61 O61 Tm2 161.8(16) . .
C61 O62 Tm3 156.8(14) . .
O61 C61 O62 126.4(18) . .
O61 C61 C62 115.8(14) . .
O62 C61 C62 117.8(15) . .
C63 C62 C61 118.9(15) . .
C67 C62 C61 121.9(15) . .
C67 C62 C63 119.2(16) . .
C62 C63 H63 120.1 . .
C62 C63 C64 119.8(18) . .
C64 C63 H63 120.1 . .
C63 C64 H64 120.1 . .
C65 C64 C63 119.8(18) . .
C65 C64 H64 120.1 . .
C64 C65 C66 121.6(18) . .
C64 C65 C68 115.3(16) . .
C66 C65 C68 123.1(18) . .
C65 C66 H66 120.6 . .
C65 C66 C67 118.8(19) . .
C67 C66 H66 120.6 . .
C62 C67 C66 120.8(18) . .
C62 C67 H67 119.6 . .
C66 C67 H67 119.6 . .
C48 C68 C65 119(2) 4_465 .
C48 C68 H68 120.4 4_465 .
C65 C68 H68 120.4 . .
C71 O71 Tm3 139.3(10) . .
C71 O72 Tm1 135.1(11) . 2_565
O71 C71 C72 113.7(12) . .
O72 C71 O71 130.3(14) . .
O72 C71 C72 115.9(12) . .
C73 C72 C71 119.9(12) . .
C77 C72 C71 118.5(12) . .
C77 C72 C73 121.6(14) . .
C72 C73 H73 120.4 . .
C72 C73 C74 119.1(16) . .
C74 C73 H73 120.4 . .
C73 C74 H74 120.1 . .
C75 C74 C73 119.9(17) . .
C75 C74 H74 120.1 . .
C74 C75 C78 117.1(15) . .
C76 C75 C74 120.3(16) . .
C76 C75 C78 122.5(17) . .
C75 C76 H76 119.1 . .
C75 C76 C77 121.8(17) . .
C77 C76 H76 119.1 . .
C72 C77 C76 117.3(15) . .
C72 C77 H77 121.4 . .
C76 C77 H77 121.4 . .
C58 C78 C75 128(2) 3_445 .
C58 C78 H78 116.0 3_445 .
C75 C78 H78 116.0 . .
C81 O81 Tm3 149.8(14) . .
C81 O82 Tm1 130.1(14) . 2_565
O81 C81 C82 115.5(13) . .
O82 C81 O81 131.0(16) . .
O82 C81 C82 113.4(14) . .
C83 C82 C81 117.6(15) . .
C83 C82 C87 118.5(16) . .
C87 C82 C81 123.9(15) . .
C82 C83 H83 120.7 . .
C82 C83 C84 118.5(18) . .
C84 C83 H83 120.7 . .
C83 C84 H84 118.4 . .
C85 C84 C83 123.1(19) . .
C85 C84 H84 118.4 . .
C84 C85 C88 115.7(17) . .
C86 C85 C84 118.4(18) . .
C86 C85 C88 125.9(19) . .
C85 C86 H86 120.0 . .
C85 C86 C87 119.9(19) . .
C87 C86 H86 120.0 . .
C82 C87 C86 121.6(18) . .
C82 C87 H87 119.2 . .
C86 C87 H87 119.2 . .
C28 C88 C85 127(2) 4_465 .
C28 C88 H88 116.5 4_465 .
C85 C88 H88 116.5 . .

loop_
_geom_bond_atom_site_label_1
_geom_bond_atom_site_label_2
_geom_bond_distance
_geom_bond_site_symmetry_2
Tm1 O1 2.53(4) .
Tm1 O12 2.130(15) .
Tm1 O22 2.290(12) .
Tm1 O31 2.278(13) .
Tm1 O41 2.311(13) .
Tm1 O72 2.243(13) 2_564
Tm1 O82 2.258(17) 2_564
Tm2 O2 2.287(17) .
Tm2 O3 2.33(2) .
Tm2 O4 2.37(2) .
Tm2 O11 2.114(15) .
Tm2 O21 2.289(13) .
Tm2 O51 2.202(12) .
Tm2 O61 2.184(15) .
Tm3 O5 2.35(3) .
Tm3 O32 2.400(16) 2_565
Tm3 O42 2.268(18) 2_565
Tm3 O52 2.333(14) .
Tm3 O62 2.130(16) .
Tm3 O71 2.314(12) .
Tm3 O81 2.155(14) .
O11 C11 1.241(7) .
O12 C11 1.239(7) .
C11 C12 1.512(11) .
C12 C13 1.366(9) .
C12 C17 1.364(9) .
C13 H13 0.9300 .
C13 C14 1.422(9) .
C14 H14 0.9300 .
C14 C15 1.346(9) .
C15 C16 1.345(9) .
C15 C18 1.501(12) .
C16 H16 0.9300 .
C16 C17 1.421(9) .
C17 H17 0.9300 .
C18 H18 0.9300 .
C18 C38 1.24(2) 3_455
O21 C21 1.242(7) .
O22 C21 1.241(7) .
C21 C22 1.514(11) .
C22 C23 1.368(9) .
C22 C27 1.365(9) .
C23 H23 0.9300 .
C23 C24 1.421(9) .
C24 H24 0.9300 .
C24 C25 1.346(9) .
C25 C26 1.346(9) .
C25 C28 1.502(12) .
C26 H26 0.9300 .
C26 C27 1.422(9) .
C27 H27 0.9300 .
C28 H28 0.9300 .
C28 C88 1.21(2) 4_564
O31 C31 1.240(7) .
O32 Tm3 2.400(16) 2_564
O32 C31 1.242(7) .
C31 C32 1.512(11) .
C32 C33 1.367(9) .
C32 C37 1.365(9) .
C33 H33 0.9300 .
C33 C34 1.423(9) .
C34 H34 0.9300 .
C34 C35 1.345(9) .
C35 C36 1.346(9) .
C35 C38 1.502(12) .
C36 H36 0.9300 .
C36 C37 1.422(9) .
C37 H37 0.9300 .
C38 C18 1.24(2) 3_545
C38 H38 0.9300 .
O41 C41 1.240(7) .
O42 Tm3 2.268(18) 2_564
O42 C41 1.241(7) .
C41 C42 1.513(11) .
C42 C43 1.364(9) .
C42 C47 1.366(9) .
C43 H43 0.9300 .
C43 C44 1.421(9) .
C44 H44 0.9300 .
C44 C45 1.346(9) .
C45 C46 1.346(9) .
C45 C48 1.503(12) .
C46 H46 0.9300 .
C46 C47 1.422(9) .
C47 H47 0.9300 .
C48 H48 0.9300 .
C48 C68 1.24(2) 4_564
O51 C51 1.239(7) .
O52 C51 1.239(7) .
C51 C52 1.510(11) .
C52 C53 1.366(9) .
C52 C57 1.364(9) .
C53 H53 0.9300 .
C53 C54 1.422(9) .
C54 H54 0.9300 .
C54 C55 1.346(9) .
C55 C56 1.346(9) .
C55 C58 1.501(12) .
C56 H56 0.9300 .
C56 C57 1.419(9) .
C57 H57 0.9300 .
C58 H58 0.9300 .
C58 C78 1.23(2) 3
O61 C61 1.238(7) .
O62 C61 1.240(7) .
C61 C62 1.511(11) .
C62 C63 1.365(9) .
C62 C67 1.365(9) .
C63 H63 0.9300 .
C63 C64 1.420(9) .
C64 H64 0.9300 .
C64 C65 1.346(9) .
C65 C66 1.346(9) .
C65 C68 1.503(12) .
C66 H66 0.9300 .
C66 C67 1.421(9) .
C67 H67 0.9300 .
C68 C48 1.24(2) 4_465
C68 H68 0.9300 .
O71 C71 1.241(7) .
O72 Tm1 2.244(13) 2_565
O72 C71 1.241(7) .
C71 C72 1.512(10) .
C72 C73 1.365(9) .
C72 C77 1.364(9) .
C73 H73 0.9300 .
C73 C74 1.421(9) .
C74 H74 0.9300 .
C74 C75 1.344(9) .
C75 C76 1.344(9) .
C75 C78 1.502(12) .
C76 H76 0.9300 .
C76 C77 1.420(9) .
C77 H77 0.9300 .
C78 C58 1.23(2) 3_445
C78 H78 0.9300 .
O81 C81 1.242(7) .
O82 Tm1 2.258(17) 2_565
O82 C81 1.241(7) .
C81 C82 1.514(11) .
C82 C83 1.365(9) .
C82 C87 1.365(9) .
C83 H83 0.9300 .
C83 C84 1.420(9) .
C84 H84 0.9300 .
C84 C85 1.345(9) .
C85 C86 1.345(9) .
C85 C88 1.502(12) .
C86 H86 0.9300 .
C86 C87 1.422(9) .
C87 H87 0.9300 .
C88 C28 1.21(2) 4_465
C88 H88 0.9300 .

loop_
_geom_torsion_atom_site_label_1
_geom_torsion_atom_site_label_2
_geom_torsion_atom_site_label_3
_geom_torsion_atom_site_label_4
_geom_torsion
_geom_torsion_site_symmetry_1
_geom_torsion_site_symmetry_4
Tm1 O22 C21 O21 53.6(14) . .
Tm1 O22 C21 C22 -126.4(15) . .
Tm1 O31 C31 O32 -39(3) . .
Tm1 O31 C31 C32 141(3) . .
Tm1 O41 C41 O42 23(3) . .
Tm1 O41 C41 C42 -157(3) . .
Tm1 O72 C71 O71 20.3(10) 2_565 .
Tm1 O72 C71 C72 -159.7(10) 2_565 .
Tm1 O82 C81 O81 -20.0(10) 2_565 .
Tm1 O82 C81 C82 160.2(11) 2_565 .
Tm2 O11 C11 O12 7.6(13) . .
Tm2 O11 C11 C12 -172.4(13) . .
Tm2 O21 C21 O22 42.3(14) . .
Tm2 O21 C21 C22 -137.6(15) . .
Tm2 O51 C51 O52 14.3(17) . .
Tm2 O51 C51 C52 -165.7(18) . .
Tm2 O61 C61 O62 0(3) . .
Tm2 O61 C61 C62 -180(3) . .
Tm3 O32 C31 O31 30.7(10) 2_564 .
Tm3 O32 C31 C32 -149.3(10) 2_564 .
Tm3 O42 C41 O41 -12.2(7) 2_564 .
Tm3 O42 C41 C42 167.9(8) 2_564 .
Tm3 O52 C51 O51 -83(2) . .
Tm3 O52 C51 C52 97(2) . .
Tm3 O62 C61 O61 47(3) . .
Tm3 O62 C61 C62 -133(3) . .
Tm3 O71 C71 O72 -39.5(12) . .
Tm3 O71 C71 C72 140.5(12) . .
Tm3 O81 C81 O82 8.5(18) . .
Tm3 O81 C81 C82 -171.7(18) . .
O11 C11 C12 C13 0.1(6) . .
O11 C11 C12 C17 179.9(4) . .
O12 C11 C12 C13 -179.9(4) . .
O12 C11 C12 C17 -0.1(6) . .
C11 C12 C13 C14 -179.9(4) . .
C11 C12 C17 C16 179.8(4) . .
C12 C13 C14 C15 -0.1(8) . .
C13 C12 C17 C16 -0.4(8) . .
C13 C14 C15 C16 0.1(8) . .
C13 C14 C15 C18 -179.9(5) . .
C14 C15 C16 C17 -0.3(8) . .
C14 C15 C18 C38 20(2) . 3_455
C15 C16 C17 C12 0.4(8) . .
C16 C15 C18 C38 -160(2) . 3_455
C17 C12 C13 C14 0.2(8) . .
C18 C15 C16 C17 179.7(5) . .
O21 C21 C22 C23 -0.2(6) . .
O21 C21 C22 C27 179.9(5) . .
O22 C21 C22 C23 179.9(4) . .
O22 C21 C22 C27 0.0(6) . .
C21 C22 C23 C24 -180.0(5) . .
C21 C22 C27 C26 179.7(5) . .
C22 C23 C24 C25 0.3(9) . .
C23 C22 C27 C26 -0.2(9) . .
C23 C24 C25 C26 -0.2(10) . .
C23 C24 C25 C28 -179.8(5) . .
C24 C25 C26 C27 -0.1(9) . .
C24 C25 C28 C88 -179(2) . 4_564
C25 C26 C27 C22 0.3(9) . .
C26 C25 C28 C88 2(3) . 4_564
C27 C22 C23 C24 -0.1(9) . .
C28 C25 C26 C27 179.5(6) . .
O31 C31 C32 C33 -0.2(6) . .
O31 C31 C32 C37 179.8(4) . .
O32 C31 C32 C33 179.9(4) . .
O32 C31 C32 C37 -0.1(6) . .
C31 C32 C33 C34 -179.9(5) . .
C31 C32 C37 C36 179.8(5) . .
C32 C33 C34 C35 0.1(9) . .
C33 C32 C37 C36 -0.1(9) . .
C33 C34 C35 C36 -0.1(9) . .
C33 C34 C35 C38 -179.9(5) . .
C34 C35 C36 C37 0.0(9) . .
C34 C35 C38 C18 -171(2) . 3_545
C35 C36 C37 C32 0.1(9) . .
C36 C35 C38 C18 9(2) . 3_545
C37 C32 C33 C34 0.0(9) . .
C38 C35 C36 C37 179.8(5) . .
O41 C41 C42 C43 0.1(6) . .
O41 C41 C42 C47 180.0(5) . .
O42 C41 C42 C43 -180.0(5) . .
O42 C41 C42 C47 -0.1(6) . .
C41 C42 C43 C44 179.8(5) . .
C41 C42 C47 C46 -179.8(5) . .
C42 C43 C44 C45 -0.1(10) . .
C43 C42 C47 C46 0.1(9) . .
C43 C44 C45 C46 0.0(9) . .
C43 C44 C45 C48 -180.0(6) . .
C44 C45 C46 C47 0.1(9) . .
C44 C45 C48 C68 167(2) . 4_564
C45 C46 C47 C42 -0.1(10) . .
C46 C45 C48 C68 -13(2) . 4_564
C47 C42 C43 C44 0.0(9) . .
C48 C45 C46 C47 -179.9(6) . .
O51 C51 C52 C53 0.1(6) . .
O51 C51 C52 C57 180.0(4) . .
O52 C51 C52 C53 -179.9(4) . .
O52 C51 C52 C57 0.0(6) . .
C51 C52 C53 C54 -179.8(5) . .
C51 C52 C57 C56 179.9(4) . .
C52 C53 C54 C55 -0.4(9) . .
C53 C52 C57 C56 -0.1(8) . .
C53 C54 C55 C56 0.4(9) . .
C53 C54 C55 C58 -179.8(5) . .
C54 C55 C56 C57 -0.3(9) . .
C54 C55 C58 C78 -32(3) . 3
C55 C56 C57 C52 0.2(9) . .
C56 C55 C58 C78 148(3) . 3
C57 C52 C53 C54 0.3(9) . .
C58 C55 C56 C57 179.9(5) . .
O61 C61 C62 C63 -0.2(6) . .
O61 C61 C62 C67 180.0(4) . .
O62 C61 C62 C63 179.9(4) . .
O62 C61 C62 C67 0.0(6) . .
C61 C62 C63 C64 179.9(5) . .
C61 C62 C67 C66 180.0(5) . .
C62 C63 C64 C65 0.3(9) . .
C63 C62 C67 C66 0.1(9) . .
C63 C64 C65 C66 -0.2(9) . .
C63 C64 C65 C68 179.8(5) . .
C64 C65 C66 C67 0.1(9) . .
C64 C65 C68 C48 168(2) . 4_465
C65 C66 C67 C62 0.0(9) . .
C66 C65 C68 C48 -12(2) . 4_465
C67 C62 C63 C64 -0.2(9) . .
C68 C65 C66 C67 -179.9(5) . .
O71 C71 C72 C73 0.0(6) . .
O71 C71 C72 C77 179.9(4) . .
O72 C71 C72 C73 -180.0(4) . .
O72 C71 C72 C77 -0.1(6) . .
C71 C72 C73 C74 -179.9(5) . .
C71 C72 C77 C76 180.0(5) . .
C72 C73 C74 C75 0.0(9) . .
C73 C72 C77 C76 -0.2(9) . .
C73 C74 C75 C76 -0.3(9) . .
C73 C74 C75 C78 -179.9(5) . .
C74 C75 C76 C77 0.4(10) . .
C74 C75 C78 C58 -147(2) . 3_445
C75 C76 C77 C72 -0.1(9) . .
C76 C75 C78 C58 33(3) . 3_445
C77 C72 C73 C74 0.2(9) . .
C78 C75 C76 C77 179.9(6) . .
O81 C81 C82 C83 0.1(6) . .
O81 C81 C82 C87 179.8(5) . .
O82 C81 C82 C83 -180.0(4) . .
O82 C81 C82 C87 -0.3(7) . .
C81 C82 C83 C84 179.8(5) . .
C81 C82 C87 C86 -179.7(5) . .
C82 C83 C84 C85 -0.1(10) . .
C83 C82 C87 C86 0.0(9) . .
C83 C84 C85 C86 0.0(10) . .
C83 C84 C85 C88 -180.0(6) . .
C84 C85 C86 C87 0.1(9) . .
C84 C85 C88 C28 154(2) . 4_465
C85 C86 C87 C82 -0.1(10) . .
C86 C85 C88 C28 -26(3) . 4_465
C87 C82 C83 C84 0.1(9) . .
C88 C85 C86 C87 -179.9(6) . .

loop_
_twin_individual_id
_twin_individual_mass_fraction_refined
1 0.29(3)
2 0.203(17)
3 0.265(19)
4 0.239(17)
